data_2101789
loop_
_publ_author_name
'Marsh, R. E.'

_publ_section_title
;
 The perils of <i>Cc</i> revisited
;
_journal_issue 2
_journal_name_full 'Acta Crystallographica Section B'
_journal_page_first 317
_journal_page_last 322
_journal_paper_doi 10.1107/S010876819601381X
_journal_volume 53
_journal_year 1997
_chemical_formula_moiety 'C20 H16 N O Br'
_chemical_formula_sum 'C20 H16 Br N O'
_space_group_IT_number 15
_symmetry_cell_setting monoclinic
_symmetry_space_group_name_Hall '-C 2yc'
_symmetry_space_group_name_H-M 'C 1 2/c 1'
_audit_creation_method CSD-QUEST3D-V5
_cell_angle_alpha 90
_cell_angle_beta 91.20(10)
_cell_angle_gamma 90
_cell_formula_units_Z 8
_cell_length_a 26.354(3)
_cell_length_b 5.1630(10)
_cell_length_c 23.654(3)
_cell_volume 3217.8(8)
_cod_data_source_file an0533.cif
_cod_data_source_block CSD_CIF_MIF_SIKVIR01
_cod_depositor_comments
;

  Added moiety chemical formula from Marsh (1997) paper. The summary
  chemical formula is calculated from moiety formula using 'AdHocParser'
  (svn://www.crystallography.net/cod-tools/trunk/Formulae/AdHocParser.yp,
  revision 1441.)

  Andrius Merkys
  2013-11-06
;
_cod_original_sg_symbol_H-M 'C 2/c'
_cod_database_code 2101789

loop_
_symmetry_equiv_pos_as_xyz
x,y,z
-x,y,1/2-z
1/2+x,1/2+y,z
1/2-x,1/2+y,1/2-z
-x,-y,-z
x,-y,-1/2+z
-1/2-x,-1/2-y,-z
-1/2+x,-1/2-y,-1/2+z

loop_
_atom_site_label
_atom_site_fract_x
_atom_site_fract_y
_atom_site_fract_z
_atom_site_type_symbol
Br1 .7584 .3530 .0984 Br
O1 .6178 -.224 .3059 O
N1 .5980 .197 .3184 N
C1 .7134 .228 .1539 C
C2 .6696 .364 .1632 C
C3 .6394 .290 .2078 C
C4 .6522 .080 .2417 C
C5 .6956 -.058 .2296 C
C6 .7262 .013 .1864 C
C7 .6212 .004 .2917 C
C8 .5678 .154 .3686 C
C9 .6016 .150 .4222 C
C10 .6388 .336 .4314 C
C11 .6698 .328 .4796 C
C12 .6634 .135 .5188 C
C13 .6265 -.052 .5106 C
C14 .5962 -.046 .4625 C
C15 .5248 .352 .3716 C
C16 .5101 .502 .3257 C
C17 .4712 .684 .3288 C
C18 .4462 .717 .3788 C
C19 .4592 .566 .4248 C
C20 .4984 .379 .4221 C
H1 .606 .330 .307 H
H2 .659 .515 .141 H
H3 .606 .395 .212 H
H4 .700 -.175 .252 H
H5 .754 -.035 .181 H
H6 .552 -.035 .365 H
H7 .645 .470 .403 H
H8 .696 .475 .488 H
H9 .680 .130 .551 H
H10 .621 -.155 .540 H
H11 .567 -.170 .458 H
H12 .530 .465 .289 H
H13 .464 .775 .299 H
H14 .420 .835 .382 H
H15 .438 .570 .456 H
H16 .506 .275 .456 H

loop_
_atom_type_symbol
C
H
Br
N
O
